data_7007801
loop_
_publ_author_name
'Uzelmeier, Calvin E.'
'Smucker, Bradley W.'
'Reinheimer, Eric W.'
'Shatruk, Mikhail'
'O'Neal, Amanda W'
'Fourmigu\'e, Marc'
'Dunbar, Kim R.'

_publ_section_title
;
 A series of complexes of the phosphorus-based TTF ligand o-P2 with the
 metal ions Fe(II), Co(II), Ni(II), Pd(II), Pt(II), and Ag(I).
;
_journal_issue 44
_journal_name_full 'Dalton transactions (Cambridge, England : 2003)'
_journal_page_first 5259
_journal_page_last 5268
_journal_paper_doi 10.1039/b610659e
_journal_year 2006
_chemical_formula_sum 'C74 H67 B2 Co F8 N5 P4 S8'
_chemical_formula_weight 1639.24
_chemical_name_systematic
;
?
;
_space_group_IT_number 14
_symmetry_cell_setting monoclinic
_symmetry_space_group_name_Hall '-P 2ybc'
_symmetry_space_group_name_H-M 'P 1 21/c 1'
_atom_sites_solution_hydrogens geom
_atom_sites_solution_primary direct
_atom_sites_solution_secondary difmap
_audit_creation_method
;
SHELXL-97, PLATON, and text editor.
;
_cell_angle_alpha 90.00
_cell_angle_beta 101.12(3)
_cell_angle_gamma 90.00
_cell_formula_units_Z 4
_cell_length_a 17.420(4)
_cell_length_b 19.241(4)
_cell_length_c 23.198(5)
_cell_measurement_temperature 163(2)
_cell_volume 7629(3)
_computing_cell_refinement 'SAINT (Bruker, 2001)'
_computing_data_collection 'SMART V5.625 (Bruker, 2001)'
_computing_data_reduction 'SAINT (Bruker, 2001)'
_computing_molecular_graphics 'X-Seed (Barbour, 2001)'
_computing_structure_refinement 'SHELXL-97 (Sheldrick, 1997)'
_computing_structure_solution 'SHELXS-97 (Sheldrick, 1997)'
_diffrn_ambient_temperature 293(2)
_diffrn_measured_fraction_theta_full 1.000
_diffrn_measured_fraction_theta_max 1.000
_diffrn_measurement_device_type 'Bruker SMART 1000'
_diffrn_radiation_monochromator graphite
_diffrn_radiation_source 'fine-focus sealed tube'
_diffrn_radiation_type MoK\a
_diffrn_radiation_wavelength 0.71073
_diffrn_reflns_av_R_equivalents 0.0765
_diffrn_reflns_av_sigmaI/netI 0.0909
_diffrn_reflns_limit_h_max 20
_diffrn_reflns_limit_h_min -20
_diffrn_reflns_limit_k_max 22
_diffrn_reflns_limit_k_min -22
_diffrn_reflns_limit_l_max 27
_diffrn_reflns_limit_l_min -27
_diffrn_reflns_number 72641
_diffrn_reflns_theta_full 24.71
_diffrn_reflns_theta_max 24.71
_diffrn_reflns_theta_min 1.19
_exptl_absorpt_coefficient_mu 0.594
_exptl_absorpt_correction_T_max 0.896
_exptl_absorpt_correction_T_min 0.716
_exptl_absorpt_correction_type multi-scan
_exptl_absorpt_process_details 'SADABS (Bruker, 2000)'
_exptl_crystal_colour Brown
_exptl_crystal_density_diffrn 1.427
_exptl_crystal_density_method 'not measured'
_exptl_crystal_description Needle
_exptl_crystal_F_000 3372
_exptl_crystal_size_max 0.300
_exptl_crystal_size_mid 0.194
_exptl_crystal_size_min 0.185
_refine_diff_density_max 1.828
_refine_diff_density_min -0.666
_refine_diff_density_rms 0.188
_refine_ls_extinction_method none
_refine_ls_goodness_of_fit_ref 1.002
_refine_ls_hydrogen_treatment mixed
_refine_ls_matrix_type full
_refine_ls_number_parameters 919
_refine_ls_number_reflns 13022
_refine_ls_number_restraints 0
_refine_ls_restrained_S_all 1.002
_refine_ls_R_factor_all 0.1703
_refine_ls_R_factor_gt 0.0826
_refine_ls_shift/su_max 5.123
_refine_ls_shift/su_mean 0.334
_refine_ls_structure_factor_coef Fsqd
_refine_ls_weighting_details 'calc w=1/[\s^2^(Fo^2^)+(0.1809P)^2^+0.0000P] where P=(Fo^2^+2Fc^2^)/3'
_refine_ls_weighting_scheme calc
_refine_ls_wR_factor_gt 0.2260
_refine_ls_wR_factor_ref 0.2951
_reflns_number_gt 6264
_reflns_number_total 13022
_reflns_threshold_expression I>2s(I)
_cod_data_source_file b610659e.txt
_cod_data_source_block final
_cod_depositor_comments
;
The following automatic conversions were performed:
'_symmetry_cell_setting' value 'Monoclinic' changed to 'monoclinic'
according to '/home/saulius/struct/CIF-dictionaries/cif_core.dic'
dictionary named 'cif_core.dic' version 2.4.1 from
2010-06-29.

'_exptl_absorpt_correction_type' value 'Multi-Scan' changed
to 'multi-scan' according to
'/home/saulius/struct/CIF-dictionaries/cif_core.dic' dictionary named
'cif_core.dic' version 2.4.1 from 2010-06-29.

Automatic conversion script
Id: cif_fix_enum 1527 2010-12-29 10:47:43Z saulius 
;
_cod_original_cell_volume 7630(3)
_cod_original_sg_symbol_H-M P2(1)/c
_cod_database_code 7007801

loop_
_symmetry_equiv_pos_as_xyz
'x, y, z'
'-x, y+1/2, -z+1/2'
'-x, -y, -z'
'x, -y-1/2, z-1/2'

loop_
_atom_site_label
_atom_site_type_symbol
_atom_site_fract_x
_atom_site_fract_y
_atom_site_fract_z
_atom_site_U_iso_or_equiv
_atom_site_adp_type
_atom_site_occupancy
_atom_site_symmetry_multiplicity
_atom_site_calc_flag
_atom_site_refinement_flags
_atom_site_disorder_assembly
_atom_site_disorder_group
Co1 Co 0.22674(7) 0.22482(5) 0.21718(4) 0.0407(3) Uani 1 1 d . . .
S6 S 0.18343(12) 0.10906(10) 0.39950(8) 0.0388(5) Uani 1 1 d . . .
S5 S 0.18194(13) -0.00053(10) 0.30979(9) 0.0409(5) Uani 1 1 d . . .
P3 P 0.22908(14) 0.10655(11) 0.22133(9) 0.0437(6) Uani 1 1 d . . .
P1 P 0.23639(14) 0.23084(10) 0.11970(9) 0.0419(6) Uani 1 1 d . . .
P2 P 0.24371(13) 0.34336(10) 0.21494(9) 0.0385(5) Uani 1 1 d . . .
P4 P 0.23079(15) 0.22156(10) 0.31598(9) 0.0432(6) Uani 1 1 d . . .
S8 S 0.18303(13) -0.01344(10) 0.49859(9) 0.0432(5) Uani 1 1 d . . .
S2 S 0.35412(13) 0.43112(11) 0.15019(9) 0.0448(6) Uani 1 1 d . . .
S1 S 0.34846(14) 0.32113(11) 0.06042(9) 0.0485(6) Uani 1 1 d . . .
S7 S 0.18710(13) -0.11891(10) 0.40811(9) 0.0449(6) Uani 1 1 d . . .
S3 S 0.39120(13) 0.43049(13) -0.03190(9) 0.0513(6) Uani 1 1 d . . .
S4 S 0.39962(14) 0.54351(12) 0.05366(10) 0.0540(6) Uani 1 1 d . . .
N1S N 0.1106(5) 0.2303(3) 0.2004(3) 0.0438(18) Uani 1 1 d . . .
C111 C 0.1445(5) 0.2469(4) 0.0691(3) 0.043(2) Uani 1 1 d . . .
C401 C 0.3243(6) 0.2359(4) 0.3634(4) 0.048(2) Uani 1 1 d . . .
C101 C 0.2853(6) 0.1656(4) 0.0823(4) 0.055(3) Uani 1 1 d . . .
C411 C 0.1565(6) 0.2706(4) 0.3430(3) 0.046(2) Uani 1 1 d . . .
C1 C 0.2959(5) 0.3078(4) 0.1161(3) 0.044(2) Uani 1 1 d . . .
C11 C 0.2047(5) 0.0843(4) 0.2911(3) 0.041(2) Uani 1 1 d . . .
C10 C 0.2048(5) 0.1334(4) 0.3318(3) 0.042(2) Uani 1 1 d . . .
C2 C 0.2976(5) 0.3564(4) 0.1572(3) 0.0387(19) Uani 1 1 d . . .
C201 C 0.3036(5) 0.3905(4) 0.2761(3) 0.043(2) Uani 1 1 d . . .
C212 C 0.1414(5) 0.4295(4) 0.1392(4) 0.045(2) Uani 1 1 d . . .
H21A H 0.1786 0.4289 0.1153 0.054 Uiso 1 1 calc R . .
C16 C 0.2023(6) -0.1116(5) 0.5873(4) 0.064(3) Uani 1 1 d . . .
H16A H 0.2104 -0.1600 0.5965 0.096 Uiso 1 1 calc R . .
H16B H 0.1547 -0.0964 0.5984 0.096 Uiso 1 1 calc R . .
H16C H 0.2455 -0.0852 0.6085 0.096 Uiso 1 1 calc R . .
C106 C 0.2454(6) 0.1292(4) 0.0329(4) 0.058(3) Uani 1 1 d . . .
H10A H 0.1932 0.1392 0.0178 0.069 Uiso 1 1 calc R . .
C14 C 0.1966(5) -0.1008(4) 0.5220(4) 0.049(2) Uani 1 1 d . . .
C3 C 0.3662(5) 0.4095(4) 0.0785(4) 0.044(2) Uani 1 1 d . . .
C12 C 0.1863(4) -0.0307(4) 0.4246(3) 0.0385(19) Uani 1 1 d . . .
C15 C 0.2060(6) -0.2259(4) 0.4878(4) 0.059(3) Uani 1 1 d . . .
H15A H 0.2115 -0.2381 0.5285 0.088 Uiso 1 1 calc R . .
H15B H 0.2515 -0.2409 0.4735 0.088 Uiso 1 1 calc R . .
H15C H 0.1604 -0.2482 0.4656 0.088 Uiso 1 1 calc R . .
C117 C 0.1857(4) 0.0186(4) 0.3846(3) 0.0369(19) Uani 1 1 d . . .
C1S C 0.0441(7) 0.2416(4) 0.1866(4) 0.047(2) Uani 1 1 d . . .
C311 C 0.1540(6) 0.0628(4) 0.1699(4) 0.050(2) Uani 1 1 d . . .
C413 C 0.1063(8) 0.3718(5) 0.3849(4) 0.066(3) Uani 1 1 d . . .
H41A H 0.1146 0.4150 0.4029 0.080 Uiso 1 1 calc R . .
C211 C 0.1557(5) 0.3935(4) 0.1918(3) 0.0395(19) Uani 1 1 d . . .
C116 C 0.0846(5) 0.1998(4) 0.0658(4) 0.047(2) Uani 1 1 d . . .
H11A H 0.0915 0.1603 0.0894 0.057 Uiso 1 1 calc R . .
C112 C 0.1327(6) 0.3058(4) 0.0334(4) 0.050(2) Uani 1 1 d . . .
H11B H 0.1728 0.3380 0.0348 0.060 Uiso 1 1 calc R . .
C406 C 0.3344(6) 0.2611(4) 0.4207(4) 0.054(2) Uani 1 1 d . . .
H40A H 0.2911 0.2706 0.4373 0.065 Uiso 1 1 calc R . .
C215 C 0.0312(5) 0.4338(4) 0.2104(4) 0.049(2) Uani 1 1 d . . .
H21B H -0.0058 0.4350 0.2344 0.059 Uiso 1 1 calc R . .
C415 C 0.0186(6) 0.2815(4) 0.3452(4) 0.054(2) Uani 1 1 d . . .
H41B H -0.0319 0.2637 0.3361 0.065 Uiso 1 1 calc R . .
C13 C 0.1975(5) -0.1485(4) 0.4811(4) 0.049(2) Uani 1 1 d . . .
C204 C 0.3996(6) 0.4553(6) 0.3700(4) 0.064(3) Uani 1 1 d . . .
H20A H 0.4316 0.4771 0.4015 0.077 Uiso 1 1 calc R . .
C206 C 0.2739(6) 0.4438(4) 0.3055(4) 0.056(2) Uani 1 1 d . . .
H20B H 0.2222 0.4581 0.2943 0.067 Uiso 1 1 calc R . .
C216 C 0.0986(5) 0.3962(4) 0.2272(4) 0.046(2) Uani 1 1 d . . .
H21C H 0.1068 0.3720 0.2625 0.055 Uiso 1 1 calc R . .
C214 C 0.0182(5) 0.4701(4) 0.1579(4) 0.049(2) Uani 1 1 d . . .
H21D H -0.0268 0.4968 0.1472 0.059 Uiso 1 1 calc R . .
C203 C 0.4288(6) 0.4016(5) 0.3400(4) 0.063(3) Uani 1 1 d . . .
H20C H 0.4806 0.3876 0.3513 0.075 Uiso 1 1 calc R . .
C213 C 0.0724(5) 0.4664(4) 0.1214(4) 0.050(2) Uani 1 1 d . . .
H21E H 0.0626 0.4886 0.0851 0.059 Uiso 1 1 calc R . .
C205 C 0.3242(7) 0.4755(5) 0.3526(4) 0.068(3) Uani 1 1 d . . .
H20D H 0.3051 0.5115 0.3726 0.082 Uiso 1 1 calc R . .
C416 C 0.0809(6) 0.2444(4) 0.3314(4) 0.055(3) Uani 1 1 d . . .
H41C H 0.0718 0.2009 0.3139 0.066 Uiso 1 1 calc R . .
C301 C 0.3168(6) 0.0563(5) 0.2231(4) 0.058(3) Uani 1 1 d . . .
C115 C 0.0141(6) 0.2103(5) 0.0277(4) 0.055(2) Uani 1 1 d . . .
H11C H -0.0257 0.1775 0.0252 0.066 Uiso 1 1 calc R . .
C5 C 0.3984(5) 0.5158(5) -0.0576(4) 0.053(2) Uani 1 1 d . . .
C6 C 0.4022(5) 0.5667(5) -0.0194(4) 0.056(2) Uani 1 1 d . . .
C4 C 0.3835(5) 0.4551(4) 0.0393(3) 0.044(2) Uani 1 1 d . . .
C407 C 0.4085(7) 0.2720(5) 0.4527(4) 0.064(3) Uani 1 1 d . . .
H40B H 0.4148 0.2902 0.4905 0.077 Uiso 1 1 calc R . .
C2S C -0.0386(5) 0.2552(5) 0.1699(4) 0.059(2) Uani 1 1 d . . .
H2S1 H -0.0599 0.2639 0.2044 0.089 Uiso 1 1 calc R . .
H2S2 H -0.0641 0.2157 0.1494 0.089 Uiso 1 1 calc R . .
H2S3 H -0.0468 0.2952 0.1447 0.089 Uiso 1 1 calc R . .
C316 C 0.0778(6) 0.0660(4) 0.1778(4) 0.055(2) Uani 1 1 d . . .
H31A H 0.0666 0.0867 0.2115 0.065 Uiso 1 1 calc R . .
C114 C 0.0026(6) 0.2695(5) -0.0065(4) 0.055(2) Uani 1 1 d . . .
H11D H -0.0455 0.2772 -0.0312 0.066 Uiso 1 1 calc R . .
C202 C 0.3807(5) 0.3695(5) 0.2937(4) 0.050(2) Uani 1 1 d . . .
H20E H 0.4001 0.3335 0.2739 0.059 Uiso 1 1 calc R . .
C105 C 0.2830(8) 0.0791(5) 0.0067(5) 0.074(3) Uani 1 1 d . . .
H10B H 0.2572 0.0566 -0.0269 0.089 Uiso 1 1 calc R . .
C104 C 0.3575(10) 0.0629(5) 0.0301(5) 0.089(4) Uani 1 1 d . . .
H10C H 0.3815 0.0266 0.0139 0.107 Uiso 1 1 calc R . .
C8 C 0.4101(6) 0.6424(5) -0.0317(5) 0.076(3) Uani 1 1 d . . .
H8A H 0.4111 0.6488 -0.0726 0.114 Uiso 1 1 calc R . .
H8B H 0.4578 0.6597 -0.0083 0.114 Uiso 1 1 calc R . .
H8C H 0.3665 0.6672 -0.0220 0.114 Uiso 1 1 calc R . .
C302 C 0.3889(7) 0.0882(6) 0.2318(4) 0.065(3) Uani 1 1 d . . .
H30A H 0.3918 0.1364 0.2320 0.078 Uiso 1 1 calc R . .
C7 C 0.4016(6) 0.5207(6) -0.1218(4) 0.071(3) Uani 1 1 d . . .
H7A H 0.4056 0.5686 -0.1324 0.106 Uiso 1 1 calc R . .
H7B H 0.3549 0.5010 -0.1447 0.106 Uiso 1 1 calc R . .
H7C H 0.4464 0.4958 -0.1292 0.106 Uiso 1 1 calc R . .
C113 C 0.0614(6) 0.3167(5) -0.0043(4) 0.059(3) Uani 1 1 d . . .
H11E H 0.0539 0.3562 -0.0279 0.070 Uiso 1 1 calc R . .
C405 C 0.3899(6) 0.2185(5) 0.3415(4) 0.060(3) Uani 1 1 d . . .
H40C H 0.3836 0.2005 0.3037 0.072 Uiso 1 1 calc R . .
C315 C 0.0174(7) 0.0385(5) 0.1358(4) 0.074(3) Uani 1 1 d . . .
H31B H -0.0342 0.0400 0.1411 0.088 Uiso 1 1 calc R . .
C305 C 0.3789(10) -0.0546(7) 0.2303(5) 0.096(4) Uani 1 1 d . . .
H30B H 0.3758 -0.1028 0.2298 0.115 Uiso 1 1 calc R . .
C412 C 0.1706(6) 0.3352(4) 0.3708(4) 0.055(2) Uani 1 1 d . . .
H41D H 0.2209 0.3535 0.3798 0.066 Uiso 1 1 calc R . .
C404 C 0.4647(7) 0.2269(5) 0.3738(4) 0.069(3) Uani 1 1 d . . .
H40D H 0.5081 0.2133 0.3586 0.083 Uiso 1 1 calc R . .
C313 C 0.1123(9) 0.0043(5) 0.0780(4) 0.076(4) Uani 1 1 d . . .
H31C H 0.1239 -0.0168 0.0447 0.092 Uiso 1 1 calc R . .
C414 C 0.0326(7) 0.3455(5) 0.3727(4) 0.064(3) Uani 1 1 d . . .
H41F H -0.0086 0.3705 0.3828 0.077 Uiso 1 1 calc R . .
C314 C 0.0366(10) 0.0085(5) 0.0852(5) 0.091(5) Uani 1 1 d . . .
H31D H -0.0031 -0.0088 0.0560 0.110 Uiso 1 1 calc R . .
C312 C 0.1708(7) 0.0309(4) 0.1193(4) 0.064(3) Uani 1 1 d . . .
H31E H 0.2223 0.0279 0.1141 0.077 Uiso 1 1 calc R . .
C304 C 0.4489(9) -0.0242(8) 0.2400(5) 0.090(4) Uani 1 1 d . . .
H30C H 0.4933 -0.0521 0.2468 0.107 Uiso 1 1 calc R . .
C103 C 0.3998(8) 0.0993(6) 0.0782(5) 0.092(4) Uani 1 1 d . . .
H10D H 0.4522 0.0891 0.0926 0.110 Uiso 1 1 calc R . .
C306 C 0.3122(7) -0.0168(5) 0.2210(4) 0.070(3) Uani 1 1 d . . .
H30D H 0.2637 -0.0388 0.2133 0.084 Uiso 1 1 calc R . .
C102 C 0.3625(7) 0.1507(5) 0.1040(4) 0.068(3) Uani 1 1 d . . .
H10E H 0.3897 0.1751 0.1361 0.082 Uiso 1 1 calc R . .
C403 C 0.4734(6) 0.2562(5) 0.4294(4) 0.064(3) Uani 1 1 d . . .
H40E H 0.5232 0.2652 0.4509 0.077 Uiso 1 1 calc R . .
C303 C 0.4585(8) 0.0488(8) 0.2404(4) 0.091(4) Uani 1 1 d . . .
H30E H 0.5076 0.0696 0.2460 0.109 Uiso 1 1 calc R . .
F24 F 0.2657(5) 0.5964(3) 0.4485(3) 0.106(2) Uani 1 1 d . . .
F23 F 0.1766(6) 0.6490(4) 0.3829(3) 0.133(3) Uani 1 1 d . . .
F14 F 0.5520(6) 0.7526(4) 0.2871(4) 0.128(3) Uani 1 1 d . . .
F22 F 0.1430(5) 0.6093(4) 0.4630(5) 0.162(4) Uani 1 1 d . . .
F21 F 0.1719(4) 0.5343(4) 0.3950(5) 0.165(5) Uani 1 1 d . . .
F13 F 0.4399(7) 0.7820(5) 0.2367(4) 0.172(4) Uani 1 1 d . . .
C9S C 0.1083(12) 0.6211(7) 0.2368(5) 0.089(5) Uani 1 1 d . . .
F12 F 0.4625(7) 0.7992(7) 0.3316(5) 0.207(6) Uani 1 1 d . . .
F11 F 0.4502(6) 0.6942(5) 0.2977(8) 0.232(7) Uani 1 1 d . . .
B2 B 0.1880(10) 0.5969(8) 0.4218(9) 0.088(5) Uani 1 1 d . . .
C10S C 0.1901(11) 0.6042(9) 0.2418(6) 0.143(6) Uani 1 1 d . . .
H10F H 0.2201 0.6463 0.2443 0.215 Uiso 1 1 calc R . .
H10G H 0.1973 0.5783 0.2079 0.215 Uiso 1 1 calc R . .
H10H H 0.2073 0.5769 0.2765 0.215 Uiso 1 1 calc R . .
N5S N 0.0468(10) 0.6308(7) 0.2318(6) 0.126(6) Uani 1 1 d . . .
B1 B 0.4780(14) 0.7543(10) 0.2875(8) 0.113(6) Uani 1 1 d . . .
C8S C 0.4484(8) -0.0935(8) -0.0024(8) 0.140(6) Uani 1 1 d . . .
H8SA H 0.4737 -0.1185 0.0319 0.210 Uiso 1 1 calc R . .
H8SB H 0.4049 -0.0678 0.0066 0.210 Uiso 1 1 calc R . .
H8SC H 0.4850 -0.0619 -0.0144 0.210 Uiso 1 1 calc R . .
N4S N 0.3968(9) -0.1815(9) -0.0778(8) 0.202(8) Uani 1 1 d . . .
C7S C 0.4219(12) -0.140(2) -0.0472(12) 0.27(2) Uani 1 1 d . . .
C4S C -0.3014(9) 0.3756(8) 0.4104(6) 0.134(5) Uani 1 1 d . . .
H4S1 H -0.2726 0.3776 0.4500 0.202 Uiso 1 1 calc R . .
H4S2 H -0.3493 0.4012 0.4075 0.202 Uiso 1 1 calc R . .
H4S3 H -0.2707 0.3954 0.3844 0.202 Uiso 1 1 calc R . .
C5S C -0.2039(11) 0.3121(8) 0.2468(10) 0.170(7) Uani 1 1 d . . .
C6S C -0.2687(11) 0.2752(11) 0.2013(14) 0.37(2) Uani 1 1 d . . .
H6SA H -0.3054 0.2532 0.2215 0.553 Uiso 1 1 calc R . .
H6SB H -0.2452 0.2407 0.1803 0.553 Uiso 1 1 calc R . .
H6SC H -0.2954 0.3088 0.1741 0.553 Uiso 1 1 calc R . .
N3S N -0.1589(9) 0.3427(17) 0.2788(14) 0.39(2) Uani 1 1 d . . .
N2S N -0.3398(11) 0.2682(12) 0.3910(8) 0.227(8) Uani 1 1 d . . .
C3S C -0.3142(17) 0.3240(12) 0.3988(12) 0.309(16) Uani 1 1 d . . .

loop_
_atom_site_aniso_label
_atom_site_aniso_U_11
_atom_site_aniso_U_22
_atom_site_aniso_U_33
_atom_site_aniso_U_23
_atom_site_aniso_U_13
_atom_site_aniso_U_12
Co1 0.0631(8) 0.0293(6) 0.0326(6) 0.0004(5) 0.0162(5) 0.0050(5)
S6 0.0545(14) 0.0292(10) 0.0346(11) 0.0002(8) 0.0133(10) 0.0052(9)
S5 0.0587(14) 0.0307(11) 0.0342(11) -0.0021(9) 0.0111(10) 0.0009(9)
P3 0.0735(17) 0.0294(11) 0.0303(11) -0.0005(9) 0.0156(11) 0.0086(11)
P1 0.0647(15) 0.0313(12) 0.0333(11) -0.0005(9) 0.0183(11) 0.0039(10)
P2 0.0563(14) 0.0295(11) 0.0322(11) -0.0015(9) 0.0149(10) 0.0032(10)
P4 0.0726(16) 0.0275(11) 0.0321(11) -0.0011(9) 0.0168(11) 0.0040(10)
S8 0.0600(14) 0.0347(11) 0.0366(11) -0.0013(9) 0.0134(10) 0.0034(10)
S2 0.0527(14) 0.0459(13) 0.0390(12) 0.0003(10) 0.0167(10) -0.0045(10)
S1 0.0631(15) 0.0483(13) 0.0398(12) -0.0001(10) 0.0238(11) 0.0042(11)
S7 0.0650(15) 0.0319(11) 0.0376(11) -0.0004(9) 0.0094(10) 0.0035(10)
S3 0.0487(14) 0.0698(16) 0.0376(12) 0.0031(11) 0.0135(10) -0.0091(11)
S4 0.0554(15) 0.0578(15) 0.0493(14) 0.0038(11) 0.0114(11) -0.0152(11)
N1S 0.072(5) 0.030(4) 0.032(4) 0.001(3) 0.017(4) 0.000(4)
C111 0.066(6) 0.033(4) 0.036(5) -0.003(4) 0.023(4) -0.003(4)
C401 0.082(7) 0.032(5) 0.035(5) 0.006(4) 0.019(5) 0.002(4)
C101 0.098(8) 0.038(5) 0.034(5) 0.009(4) 0.029(5) 0.013(5)
C411 0.086(7) 0.021(4) 0.035(5) 0.000(3) 0.022(5) 0.005(4)
C1 0.053(5) 0.040(5) 0.041(5) 0.005(4) 0.018(4) 0.008(4)
C11 0.060(6) 0.033(4) 0.032(4) 0.004(3) 0.017(4) 0.005(4)
C10 0.057(6) 0.031(4) 0.041(5) 0.009(4) 0.016(4) 0.006(4)
C2 0.048(5) 0.034(4) 0.038(5) 0.003(4) 0.019(4) 0.005(4)
C201 0.051(6) 0.040(5) 0.042(5) -0.001(4) 0.019(4) -0.006(4)
C212 0.054(6) 0.036(5) 0.048(5) 0.007(4) 0.019(4) 0.000(4)
C16 0.106(8) 0.049(6) 0.036(5) 0.011(4) 0.015(5) 0.021(5)
C106 0.104(8) 0.037(5) 0.039(5) -0.003(4) 0.032(5) -0.003(5)
C14 0.067(6) 0.041(5) 0.045(5) 0.015(4) 0.022(5) 0.009(4)
C3 0.037(5) 0.055(5) 0.040(5) -0.003(4) 0.008(4) 0.003(4)
C12 0.042(5) 0.033(4) 0.042(5) -0.004(4) 0.010(4) 0.003(4)
C15 0.094(8) 0.039(5) 0.048(5) 0.014(4) 0.025(5) 0.011(5)
C117 0.039(5) 0.034(4) 0.039(4) -0.011(4) 0.010(4) 0.001(3)
C1S 0.084(8) 0.029(5) 0.033(5) 0.007(4) 0.020(5) -0.001(5)
C311 0.089(8) 0.022(4) 0.041(5) 0.006(4) 0.013(5) 0.009(4)
C413 0.134(11) 0.027(5) 0.046(6) 0.003(4) 0.037(6) 0.022(6)
C211 0.049(5) 0.027(4) 0.045(5) -0.004(4) 0.015(4) -0.001(4)
C116 0.071(6) 0.033(5) 0.040(5) 0.001(4) 0.015(5) -0.006(4)
C112 0.067(7) 0.040(5) 0.045(5) 0.008(4) 0.016(5) -0.012(4)
C406 0.080(7) 0.048(5) 0.041(5) -0.007(4) 0.029(5) -0.022(5)
C215 0.057(6) 0.043(5) 0.053(5) 0.002(4) 0.025(5) 0.003(4)
C415 0.084(7) 0.040(5) 0.046(5) 0.005(4) 0.030(5) 0.021(5)
C13 0.073(6) 0.033(5) 0.042(5) 0.009(4) 0.017(5) 0.006(4)
C204 0.072(7) 0.079(7) 0.048(6) -0.017(5) 0.028(5) -0.033(6)
C206 0.076(7) 0.045(5) 0.056(6) -0.022(5) 0.033(5) -0.015(5)
C216 0.061(6) 0.036(5) 0.048(5) 0.006(4) 0.028(5) 0.002(4)
C214 0.046(5) 0.038(5) 0.064(6) 0.004(4) 0.010(5) 0.005(4)
C203 0.066(7) 0.082(7) 0.044(5) 0.014(5) 0.022(5) -0.015(6)
C213 0.058(6) 0.046(5) 0.048(5) 0.013(4) 0.019(5) 0.003(4)
C205 0.095(9) 0.060(6) 0.059(7) -0.019(5) 0.040(6) -0.024(6)
C416 0.097(8) 0.034(5) 0.036(5) 0.004(4) 0.019(5) 0.016(5)
C301 0.086(8) 0.059(6) 0.034(5) 0.001(4) 0.026(5) 0.020(6)
C115 0.077(7) 0.051(6) 0.039(5) -0.001(4) 0.018(5) -0.012(5)
C5 0.039(5) 0.081(7) 0.040(5) 0.017(5) 0.005(4) -0.010(5)
C6 0.041(5) 0.066(6) 0.057(6) 0.019(5) 0.002(5) -0.013(5)
C4 0.037(5) 0.057(5) 0.039(5) 0.005(4) 0.010(4) -0.005(4)
C407 0.096(8) 0.060(6) 0.038(5) 0.000(5) 0.018(6) -0.027(6)
C2S 0.060(6) 0.058(6) 0.058(6) 0.015(5) 0.011(5) 0.005(5)
C316 0.086(8) 0.028(5) 0.043(5) 0.004(4) -0.003(5) -0.007(5)
C114 0.056(6) 0.062(6) 0.049(6) 0.002(5) 0.014(5) -0.008(5)
C202 0.064(6) 0.055(6) 0.035(5) -0.002(4) 0.020(5) -0.013(5)
C105 0.129(11) 0.048(6) 0.056(7) -0.002(5) 0.044(7) 0.017(6)
C104 0.177(14) 0.048(6) 0.055(7) 0.011(5) 0.055(8) 0.032(8)
C8 0.079(8) 0.079(7) 0.066(7) 0.017(6) 0.004(6) -0.032(6)
C302 0.089(8) 0.067(7) 0.045(6) 0.000(5) 0.031(6) 0.023(6)
C7 0.056(6) 0.117(9) 0.037(5) 0.020(5) 0.002(5) -0.022(6)
C113 0.069(7) 0.061(6) 0.043(5) 0.019(5) 0.005(5) -0.004(5)
C405 0.078(7) 0.063(6) 0.037(5) 0.000(4) 0.007(5) 0.013(5)
C315 0.112(9) 0.048(6) 0.051(6) 0.020(5) -0.010(6) -0.024(6)
C305 0.149(13) 0.095(10) 0.051(7) 0.014(7) 0.037(8) 0.058(10)
C412 0.091(8) 0.033(5) 0.044(5) 0.002(4) 0.022(5) 0.005(5)
C404 0.084(8) 0.078(7) 0.047(6) 0.003(5) 0.017(6) 0.009(6)
C313 0.147(12) 0.047(6) 0.036(6) 0.004(5) 0.020(7) -0.025(7)
C414 0.087(8) 0.056(7) 0.058(6) 0.006(5) 0.033(6) 0.027(6)
C314 0.170(14) 0.049(7) 0.037(6) 0.018(5) -0.026(8) -0.050(8)
C312 0.120(9) 0.032(5) 0.038(5) 0.005(4) 0.012(6) -0.002(5)
C304 0.114(11) 0.117(12) 0.040(6) -0.002(7) 0.021(7) 0.074(9)
C103 0.137(11) 0.087(8) 0.057(7) 0.005(6) 0.030(7) 0.066(8)
C306 0.119(9) 0.050(6) 0.049(6) 0.009(5) 0.039(6) 0.038(6)
C102 0.097(9) 0.068(7) 0.043(6) 0.010(5) 0.023(6) 0.039(6)
C403 0.071(7) 0.062(6) 0.060(7) 0.010(5) 0.013(6) -0.009(5)
C303 0.102(9) 0.126(12) 0.048(6) -0.015(7) 0.026(6) 0.030(9)
F24 0.122(6) 0.082(5) 0.118(6) -0.005(4) 0.038(5) 0.002(4)
F23 0.232(10) 0.077(5) 0.085(5) -0.007(4) 0.015(6) 0.029(5)
F14 0.186(9) 0.112(6) 0.113(6) 0.037(5) 0.097(6) 0.026(6)
F22 0.154(8) 0.115(7) 0.258(12) -0.007(7) 0.140(8) 0.018(5)
F21 0.107(6) 0.059(4) 0.340(15) -0.064(6) 0.072(7) -0.003(4)
F13 0.236(12) 0.146(8) 0.137(8) 0.007(7) 0.040(8) 0.076(8)
C9S 0.162(16) 0.057(7) 0.042(6) 0.019(5) 0.009(10) 0.039(10)
F12 0.211(12) 0.270(15) 0.175(10) -0.057(10) 0.125(9) 0.012(10)
F11 0.165(10) 0.102(7) 0.43(2) 0.075(10) 0.070(11) -0.025(7)
B2 0.080(11) 0.064(10) 0.130(14) -0.016(10) 0.044(10) 0.004(8)
C10S 0.197(18) 0.173(17) 0.064(9) 0.011(10) 0.036(11) 0.034(15)
N5S 0.203(17) 0.079(9) 0.087(9) -0.008(6) 0.004(11) 0.041(10)
B1 0.161(19) 0.103(14) 0.089(13) 0.059(11) 0.058(13) 0.040(13)
C8S 0.069(9) 0.144(11) 0.221(17) 0.124(12) 0.060(10) 0.050(8)
N4S 0.128(12) 0.222(14) 0.231(16) -0.132(12) -0.025(10) 0.053(10)
C7S 0.110(15) 0.50(6) 0.19(3) 0.19(3) 0.005(17) 0.04(3)
C4S 0.171(14) 0.131(11) 0.108(10) 0.034(9) 0.045(9) 0.044(10)
C5S 0.090(11) 0.116(11) 0.30(2) 0.022(13) 0.029(14) 0.010(9)
C6S 0.126(17) 0.26(2) 0.74(6) 0.33(3) 0.13(3) 0.029(15)
N3S 0.083(10) 0.54(4) 0.51(4) 0.33(3) -0.053(15) -0.011(15)
N2S 0.192(16) 0.25(2) 0.198(16) 0.010(15) -0.054(12) 0.049(15)
C3S 0.44(3) 0.092(15) 0.30(2) -0.037(17) -0.18(2) -0.014(18)

loop_
_atom_type_symbol
_atom_type_description
_atom_type_scat_dispersion_real
_atom_type_scat_dispersion_imag
_atom_type_scat_source
C C 0.0033 0.0016 'International Tables Vol C Tables 4.2.6.8 and 6.1.1.4'
H H 0.0000 0.0000 'International Tables Vol C Tables 4.2.6.8 and 6.1.1.4'
B B 0.0013 0.0007 'International Tables Vol C Tables 4.2.6.8 and 6.1.1.4'
F F 0.0171 0.0103 'International Tables Vol C Tables 4.2.6.8 and 6.1.1.4'
P P 0.1023 0.0942 'International Tables Vol C Tables 4.2.6.8 and 6.1.1.4'
S S 0.1246 0.1234 'International Tables Vol C Tables 4.2.6.8 and 6.1.1.4'
Co Co 0.3494 0.9721 'International Tables Vol C Tables 4.2.6.8 and 6.1.1.4'
N N 0.0061 0.0033 'International Tables Vol C Tables 4.2.6.8 and 6.1.1.4'

loop_
_geom_angle_atom_site_label_1
_geom_angle_atom_site_label_2
_geom_angle_atom_site_label_3
_geom_angle
_geom_angle_site_symmetry_1
_geom_angle_site_symmetry_3
_geom_angle_publ_flag
N1S Co1 P3 94.05(19) . . ?
N1S Co1 P4 91.8(2) . . ?
P3 Co1 P4 86.17(8) . . ?
N1S Co1 P2 94.20(19) . . ?
P3 Co1 P2 171.74(10) . . ?
P4 Co1 P2 94.06(8) . . ?
N1S Co1 P1 94.0(2) . . ?
P3 Co1 P1 95.03(8) . . ?
P4 Co1 P1 174.00(10) . . ?
P2 Co1 P1 83.91(8) . . ?
C10 S6 C117 94.1(4) . . ?
C11 S5 C117 94.7(4) . . ?
C11 P3 C301 101.4(4) . . ?
C11 P3 C311 102.6(4) . . ?
C301 P3 C311 105.6(5) . . ?
C11 P3 Co1 105.7(3) . . ?
C301 P3 Co1 123.0(4) . . ?
C311 P3 Co1 115.7(3) . . ?
C1 P1 C111 105.7(4) . . ?
C1 P1 C101 102.5(4) . . ?
C111 P1 C101 104.1(4) . . ?
C1 P1 Co1 103.6(3) . . ?
C111 P1 Co1 114.8(3) . . ?
C101 P1 Co1 124.1(3) . . ?
C2 P2 C211 103.9(4) . . ?
C2 P2 C201 102.0(4) . . ?
C211 P2 C201 106.9(4) . . ?
C2 P2 Co1 104.1(3) . . ?
C211 P2 Co1 115.6(3) . . ?
C201 P2 Co1 122.0(3) . . ?
C401 P4 C411 109.3(4) . . ?
C401 P4 C10 104.5(4) . . ?
C411 P4 C10 101.2(4) . . ?
C401 P4 Co1 117.3(3) . . ?
C411 P4 Co1 116.7(3) . . ?
C10 P4 Co1 105.6(3) . . ?
C12 S8 C14 95.3(4) . . ?
C3 S2 C2 93.7(4) . . ?
C1 S1 C3 93.4(4) . . ?
C12 S7 C13 96.2(4) . . ?
C4 S3 C5 95.2(4) . . ?
C4 S4 C6 95.5(4) . . ?
C1S N1S Co1 170.8(7) . . ?
C116 C111 C112 118.6(8) . . ?
C116 C111 P1 119.3(6) . . ?
C112 C111 P1 122.1(7) . . ?
C405 C401 C406 118.3(9) . . ?
C405 C401 P4 117.0(7) . . ?
C406 C401 P4 124.7(8) . . ?
C102 C101 C106 119.3(9) . . ?
C102 C101 P1 118.9(7) . . ?
C106 C101 P1 121.8(8) . . ?
C416 C411 C412 119.2(8) . . ?
C416 C411 P4 117.3(6) . . ?
C412 C411 P4 123.3(8) . . ?
C2 C1 S1 119.1(6) . . ?
C2 C1 P1 118.3(6) . . ?
S1 C1 P1 122.6(5) . . ?
C10 C11 S5 116.9(6) . . ?
C10 C11 P3 119.9(6) . . ?
S5 C11 P3 123.2(4) . . ?
C11 C10 S6 118.4(6) . . ?
C11 C10 P4 119.0(6) . . ?
S6 C10 P4 122.6(5) . . ?
C1 C2 S2 116.2(6) . . ?
C1 C2 P2 119.5(6) . . ?
S2 C2 P2 124.3(4) . . ?
C206 C201 C202 120.3(8) . . ?
C206 C201 P2 122.5(7) . . ?
C202 C201 P2 117.3(6) . . ?
C211 C212 C213 121.1(8) . . ?
C105 C106 C101 120.5(11) . . ?
C13 C14 C16 128.0(7) . . ?
C13 C14 S8 117.3(6) . . ?
C16 C14 S8 114.6(6) . . ?
C4 C3 S1 121.5(6) . . ?
C4 C3 S2 124.7(7) . . ?
S1 C3 S2 113.8(5) . . ?
C117 C12 S7 122.9(6) . . ?
C117 C12 S8 123.4(6) . . ?
S7 C12 S8 113.7(4) . . ?
C12 C117 S5 122.2(6) . . ?
C12 C117 S6 124.2(6) . . ?
S5 C117 S6 113.5(4) . . ?
N1S C1S C2S 179.5(10) . . ?
C316 C311 C312 119.5(9) . . ?
C316 C311 P3 119.1(7) . . ?
C312 C311 P3 121.1(8) . . ?
C414 C413 C412 121.7(9) . . ?
C212 C211 C216 118.0(8) . . ?
C212 C211 P2 121.9(6) . . ?
C216 C211 P2 120.1(6) . . ?
C111 C116 C115 120.7(8) . . ?
C113 C112 C111 120.5(8) . . ?
C407 C406 C401 120.1(9) . . ?
C216 C215 C214 120.2(8) . . ?
C414 C415 C416 119.1(10) . . ?
C14 C13 C15 129.0(8) . . ?
C14 C13 S7 116.9(6) . . ?
C15 C13 S7 114.2(6) . . ?
C205 C204 C203 119.4(9) . . ?
C201 C206 C205 118.0(9) . . ?
C215 C216 C211 121.1(8) . . ?
C213 C214 C215 119.8(8) . . ?
C202 C203 C204 119.8(10) . . ?
C214 C213 C212 119.8(8) . . ?
C204 C205 C206 122.1(10) . . ?
C411 C416 C415 121.6(8) . . ?
C302 C301 C306 119.6(10) . . ?
C302 C301 P3 120.7(8) . . ?
C306 C301 P3 119.4(9) . . ?
C116 C115 C114 120.1(9) . . ?
C6 C5 C7 127.9(9) . . ?
C6 C5 S3 117.7(7) . . ?
C7 C5 S3 114.4(8) . . ?
C5 C6 C8 126.3(9) . . ?
C5 C6 S4 116.9(7) . . ?
C8 C6 S4 116.8(8) . . ?
C3 C4 S3 122.2(7) . . ?
C3 C4 S4 123.9(7) . . ?
S3 C4 S4 113.9(5) . . ?
C406 C407 C403 120.7(9) . . ?
C311 C316 C315 120.5(10) . . ?
C113 C114 C115 120.2(9) . . ?
C203 C202 C201 120.5(9) . . ?
C104 C105 C106 119.5(11) . . ?
C105 C104 C103 121.6(11) . . ?
C301 C302 C303 121.1(11) . . ?
C114 C113 C112 119.8(9) . . ?
C401 C405 C404 122.3(9) . . ?
C314 C315 C316 118.1(12) . . ?
C304 C305 C306 121.4(14) . . ?
C411 C412 C413 118.2(10) . . ?
C403 C404 C405 118.2(10) . . ?
C312 C313 C314 120.3(11) . . ?
C413 C414 C415 120.1(9) . . ?
C313 C314 C315 121.2(11) . . ?
C313 C312 C311 120.4(11) . . ?
C305 C304 C303 122.7(12) . . ?
C102 C103 C104 119.0(12) . . ?
C305 C306 C301 119.3(13) . . ?
C101 C102 C103 120.0(11) . . ?
C407 C403 C404 120.2(10) . . ?
C302 C303 C304 115.8(12) . . ?
N5S C9S C10S 176.8(19) . . ?
F23 B2 F21 111.4(15) . . ?
F23 B2 F22 108.1(12) . . ?
F21 B2 F22 112.2(13) . . ?
F23 B2 F24 108.3(12) . . ?
F21 B2 F24 107.3(11) . . ?
F22 B2 F24 109.5(15) . . ?
F14 B1 F11 112.8(16) . . ?
F14 B1 F13 109.2(15) . . ?
F11 B1 F13 112(2) . . ?
F14 B1 F12 110.7(19) . . ?
F11 B1 F12 106.6(15) . . ?
F13 B1 F12 105.3(15) . . ?
N4S C7S C8S 171(3) . . ?
N3S C5S C6S 176(2) . . ?
C4S C3S N2S 167(4) . . ?

loop_
_geom_bond_atom_site_label_1
_geom_bond_atom_site_label_2
_geom_bond_distance
_geom_bond_site_symmetry_2
_geom_bond_publ_flag
Co1 N1S 1.988(9) . ?
Co1 P3 2.278(2) . ?
Co1 P4 2.280(2) . ?
Co1 P2 2.302(2) . ?
Co1 P1 2.303(2) . ?
S6 C10 1.746(8) . ?
S6 C117 1.776(7) . ?
S5 C11 1.754(8) . ?
S5 C117 1.763(8) . ?
P3 C11 1.801(8) . ?
P3 C301 1.802(10) . ?
P3 C311 1.801(10) . ?
P1 C1 1.819(8) . ?
P1 C111 1.819(9) . ?
P1 C101 1.826(9) . ?
P2 C2 1.795(8) . ?
P2 C211 1.803(8) . ?
P2 C201 1.832(8) . ?
P4 C401 1.803(10) . ?
P4 C411 1.809(9) . ?
P4 C10 1.812(8) . ?
S8 C12 1.760(8) . ?
S8 C14 1.769(8) . ?
S2 C3 1.766(8) . ?
S2 C2 1.768(8) . ?
S1 C1 1.741(8) . ?
S1 C3 1.765(9) . ?
S7 C12 1.740(8) . ?
S7 C13 1.762(8) . ?
S3 C4 1.748(8) . ?
S3 C5 1.759(10) . ?
S4 C4 1.746(9) . ?
S4 C6 1.762(9) . ?
N1S C1S 1.162(11) . ?
C111 C116 1.374(11) . ?
C111 C112 1.396(11) . ?
C401 C405 1.379(12) . ?
C401 C406 1.394(11) . ?
C101 C102 1.374(13) . ?
C101 C106 1.407(12) . ?
C411 C416 1.386(12) . ?
C411 C412 1.400(11) . ?
C1 C2 1.331(11) . ?
C11 C10 1.336(10) . ?
C201 C206 1.385(11) . ?
C201 C202 1.387(12) . ?
C212 C211 1.383(11) . ?
C212 C213 1.389(11) . ?
C16 C14 1.514(11) . ?
C106 C105 1.371(12) . ?
C14 C13 1.322(11) . ?
C3 C4 1.338(11) . ?
C12 C117 1.326(10) . ?
C15 C13 1.501(11) . ?
C1S C2S 1.441(14) . ?
C311 C316 1.376(12) . ?
C311 C312 1.404(12) . ?
C413 C414 1.358(14) . ?
C413 C412 1.413(13) . ?
C211 C216 1.407(10) . ?
C116 C115 1.383(12) . ?
C112 C113 1.389(12) . ?
C406 C407 1.374(13) . ?
C215 C216 1.370(11) . ?
C215 C214 1.383(12) . ?
C415 C414 1.385(13) . ?
C415 C416 1.388(12) . ?
C204 C205 1.354(14) . ?
C204 C203 1.395(13) . ?
C206 C205 1.402(13) . ?
C214 C213 1.387(11) . ?
C203 C202 1.375(12) . ?
C301 C302 1.377(13) . ?
C301 C306 1.409(13) . ?
C115 C114 1.381(12) . ?
C5 C6 1.314(13) . ?
C5 C7 1.504(12) . ?
C6 C8 1.495(13) . ?
C407 C403 1.379(13) . ?
C316 C315 1.394(13) . ?
C114 C113 1.363(12) . ?
C105 C104 1.342(16) . ?
C104 C103 1.402(17) . ?
C302 C303 1.410(15) . ?
C405 C404 1.381(13) . ?
C315 C314 1.406(17) . ?
C305 C304 1.332(17) . ?
C305 C306 1.353(15) . ?
C404 C403 1.389(14) . ?
C313 C312 1.357(15) . ?
C313 C314 1.363(17) . ?
C304 C303 1.415(18) . ?
C103 C102 1.380(13) . ?
F24 B2 1.376(17) . ?
F23 B2 1.337(18) . ?
F14 B1 1.29(2) . ?
F22 B2 1.368(16) . ?
F21 B2 1.360(16) . ?
F13 B1 1.348(18) . ?
C9S N5S 1.071(19) . ?
C9S C10S 1.44(2) . ?
F12 B1 1.40(2) . ?
F11 B1 1.29(2) . ?
C8S C7S 1.38(4) . ?
N4S C7S 1.10(4) . ?
C4S C3S 1.04(2) . ?
C5S N3S 1.14(3) . ?
C5S C6S 1.56(3) . ?
N2S C3S 1.16(2) . ?
